data_7013767
loop_
_publ_author_name
'Nakano, Keisaku'
'Suemura, Naohiko'
'Kawata, Satoshi'
'Fuyuhiro, Akira'
'Yagi, Takashi'
'Nasu, Saburo'
'Morimoto, Syotaro'
'Kaizaki, Sumio'

_publ_section_title
;
 Magnetic behavior and M\"ossbauer spectra of spin-crossover pyrazolate
 bridged dinuclear diiron(II) complexes: X-ray structures of high-spin
 and low-spin [{Fe(NCBH~3~)(py)}~2~(\m-bpypz)~2~]
;
_journal_coden_ASTM DTARAF
_journal_issue 7
_journal_name_full 'Dalton Transactions'
_journal_page_first 982
_journal_page_last 988
_journal_paper_doi 10.1039/b314211f
_journal_year 2004
_chemical_formula_moiety 'C38 H34 B2 Fe2 N12 '
_chemical_formula_sum 'C38 H34 B2 Fe2 N12'
_chemical_formula_weight 792.08
_space_group_IT_number 14
_symmetry_cell_setting monoclinic
_symmetry_Int_Tables_number 14
_symmetry_space_group_name_Hall '-P 2yn'
_symmetry_space_group_name_H-M 'P 1 21/n 1'
_audit_creation_date 2003-01-28
_audit_creation_method 'by CrystalStructure v3.10'
_cell_angle_alpha 90
_cell_angle_beta 98.051(2)
_cell_angle_gamma 90
_cell_formula_units_Z 2
_cell_length_a 13.4293(8)
_cell_length_b 9.3858(4)
_cell_length_c 15.2459(7)
_cell_measurement_reflns_used 12292
_cell_measurement_temperature 296.1
_cell_measurement_theta_max 27.4
_cell_measurement_theta_min 2.6
_cell_volume 1902.72(16)
_computing_cell_refinement Unknown
_computing_data_collection Unknown
_computing_data_reduction CrystalStructure
_computing_publication_material 'CrystalStructure Ver. 3.10'
_computing_structure_refinement SHELXL
_computing_structure_solution SIR92
_diffrn_measured_fraction_theta_full 0.9972
_diffrn_measured_fraction_theta_max 0.9972
_diffrn_radiation_type 'Mo K\a'
_diffrn_radiation_wavelength 0.7107
_diffrn_reflns_av_R_equivalents 0.040
_diffrn_reflns_limit_h_max 17
_diffrn_reflns_limit_h_min -17
_diffrn_reflns_limit_k_max 12
_diffrn_reflns_limit_k_min -12
_diffrn_reflns_limit_l_max 19
_diffrn_reflns_limit_l_min -19
_diffrn_reflns_number 8384
_diffrn_reflns_theta_full 27.49
_diffrn_reflns_theta_max 27.49
_exptl_absorpt_coefficient_mu 0.807
_exptl_absorpt_correction_type none
_exptl_crystal_colour red
_exptl_crystal_density_diffrn 1.382
_exptl_crystal_density_method 'not measured'
_exptl_crystal_description block
_exptl_crystal_F_000 816.00
_exptl_crystal_size_max 0.25
_exptl_crystal_size_mid 0.10
_exptl_crystal_size_min 0.10
_refine_diff_density_max 0.37
_refine_diff_density_min -0.32
_refine_ls_extinction_method none
_refine_ls_goodness_of_fit_ref 0.841
_refine_ls_hydrogen_treatment refall
_refine_ls_number_parameters 313
_refine_ls_number_reflns 4366
_refine_ls_R_factor_gt 0.0390
_refine_ls_shift/su_max 0.0290
_refine_ls_structure_factor_coef F
_refine_ls_weighting_details 'w = 1/[\s^2^(Fo^2^)+(0.0507P)^2^+0.0000P] where P=(Fo^2^+2Fc^2^)/3'
_refine_ls_weighting_scheme calc
_refine_ls_wR_factor_ref 0.1060
_reflns_number_gt 0
_reflns_number_total 4366
_reflns_threshold_expression F^2^>2.0\s(F^2^)
_cod_data_source_file b314211f.txt
_cod_data_source_block '[Fe2(bpypz)2(NCBH3)2(py)2](296K)'
_cod_original_cell_volume 1902.7(2)
_cod_original_formula_sum 'C38 H34 B2 Fe2 N12 '
_cod_database_code 7013767

loop_
_symmetry_equiv_pos_as_xyz
x,y,z
-x,-y,-z
-x+1/2,y+1/2,-z+1/2
x+1/2,-y+1/2,z+1/2

loop_
_atom_site_label
_atom_site_type_symbol
_atom_site_fract_x
_atom_site_fract_y
_atom_site_fract_z
_atom_site_U_iso_or_equiv
_atom_site_adp_type
_atom_site_occupancy
_atom_site_symmetry_multiplicity
_atom_site_calc_flag
_atom_site_refinement_flags
_atom_site_disorder_assembly
_atom_site_disorder_group
Fe1 Fe 0.11889(3) 0.09275(4) 0.94161(3) 0.0474(2) Uani 1.00 1 d . . .
N1 N 0.1093(2) 0.3174(3) 0.8884(2) 0.0547(7) Uani 1.00 1 d . . .
N2 N -0.0240(2) 0.1650(3) 0.9626(2) 0.0474(6) Uani 1.00 1 d . . .
N3 N -0.1004(2) 0.1050(3) 0.9989(2) 0.0469(6) Uani 1.00 1 d . . .
N4 N -0.2664(2) 0.0219(3) 1.0608(2) 0.0509(7) Uani 1.00 1 d . . .
N5 N 0.0816(2) 0.0233(3) 0.8067(2) 0.0629(8) Uani 1.00 1 d . . .
N6 N 0.1903(2) 0.1838(3) 1.0700(2) 0.0495(6) Uani 1.00 1 d . . .
C1 C 0.1780(3) 0.3915(4) 0.8522(2) 0.066(1) Uani 1.00 1 d . . .
C2 C 0.1629(4) 0.5290(4) 0.8221(3) 0.072(1) Uani 1.00 1 d . . .
C3 C 0.0736(4) 0.5922(5) 0.8272(3) 0.077(1) Uani 1.00 1 d . . .
C4 C 0.0008(4) 0.5184(4) 0.8631(3) 0.065(1) Uani 1.00 1 d . . .
C5 C 0.0199(3) 0.3813(3) 0.8938(2) 0.0502(8) Uani 1.00 1 d . . .
C6 C -0.0526(2) 0.2972(3) 0.9346(2) 0.0455(7) Uani 1.00 1 d . . .
C7 C -0.1488(3) 0.3236(4) 0.9535(2) 0.0530(9) Uani 1.00 1 d . . .
C8 C -0.1765(2) 0.1997(3) 0.9937(2) 0.0466(8) Uani 1.00 1 d . . .
C9 C -0.2667(2) 0.1570(4) 1.0298(2) 0.0486(8) Uani 1.00 1 d . . .
C10 C -0.3475(3) 0.2465(4) 1.0334(3) 0.067(1) Uani 1.00 1 d . . .
C11 C -0.4296(3) 0.1987(6) 1.0676(3) 0.083(1) Uani 1.00 1 d . . .
C12 C -0.4301(3) 0.0628(5) 1.0983(3) 0.077(1) Uani 1.00 1 d . . .
C13 C -0.3480(3) -0.0222(5) 1.0941(2) 0.065(1) Uani 1.00 1 d . . .
C14 C 0.0623(3) -0.0242(3) 0.7378(3) 0.0547(8) Uani 1.00 1 d . . .
C15 C 0.2714(3) 0.2674(4) 1.0788(3) 0.064(1) Uani 1.00 1 d . . .
C16 C 0.3154(3) 0.3214(5) 1.1586(3) 0.081(1) Uani 1.00 1 d . . .
C17 C 0.2738(4) 0.2900(5) 1.2326(3) 0.086(1) Uani 1.00 1 d . . .
C18 C 0.1905(4) 0.2056(4) 1.2258(3) 0.076(1) Uani 1.00 1 d . . .
C19 C 0.1516(3) 0.1548(4) 1.1442(2) 0.0584(9) Uani 1.00 1 d . . .
B1 B 0.0352(4) -0.0945(6) 0.6433(3) 0.069(1) Uani 1.00 1 d . . .
H1 H 0.241(3) 0.345(4) 0.851(2) 0.08(1) Uiso 1.00 1 c . . .
H2 H 0.220(3) 0.568(4) 0.799(2) 0.07(1) Uiso 1.00 1 c . . .
H3 H 0.059(3) 0.685(4) 0.807(2) 0.09(1) Uiso 1.00 1 c . . .
H4 H -0.056(2) 0.550(3) 0.864(2) 0.05(1) Uiso 1.00 1 c . . .
H5 H -0.188(2) 0.400(3) 0.943(2) 0.053(9) Uiso 1.00 1 c . . .
H6 H -0.346(2) 0.333(4) 1.010(2) 0.06(1) Uiso 1.00 1 c . . .
H7 H -0.482(3) 0.253(4) 1.070(2) 0.08(1) Uiso 1.00 1 c . . .
H8 H -0.480(3) 0.028(4) 1.122(2) 0.07(1) Uiso 1.00 1 c . . .
H9 H -0.348(2) -0.124(4) 1.114(2) 0.07(1) Uiso 1.00 1 c . . .
H10 H 0.031(3) -0.201(5) 0.649(3) 0.12(2) Uiso 1.00 1 c . . .
H11 H -0.027(3) -0.053(5) 0.609(3) 0.13(2) Uiso 1.00 1 c . . .
H12 H 0.086(3) -0.078(4) 0.595(2) 0.10(1) Uiso 1.00 1 c . . .
H13 H 0.297(2) 0.292(3) 1.020(2) 0.06(1) Uiso 1.00 1 c . . .
H14 H 0.374(3) 0.380(4) 1.154(2) 0.10(1) Uiso 1.00 1 c . . .
H15 H 0.299(3) 0.322(4) 1.282(3) 0.09(1) Uiso 1.00 1 c . . .
H16 H 0.155(3) 0.185(4) 1.274(2) 0.08(1) Uiso 1.00 1 c . . .
H17 H 0.095(2) 0.099(3) 1.137(2) 0.053(9) Uiso 1.00 1 c . . .

loop_
_atom_site_aniso_label
_atom_site_aniso_U_11
_atom_site_aniso_U_22
_atom_site_aniso_U_33
_atom_site_aniso_U_12
_atom_site_aniso_U_13
_atom_site_aniso_U_23
Fe1 0.0486(3) 0.0368(2) 0.0557(3) 0.0009(2) 0.0032(2) 0.0037(2)
N1 0.062(2) 0.045(2) 0.056(2) -0.005(1) 0.005(1) 0.006(1)
N2 0.049(2) 0.034(1) 0.057(2) 0.001(1) 0.002(1) 0.003(1)
N3 0.044(1) 0.037(1) 0.058(2) -0.000(1) 0.005(1) 0.004(1)
N4 0.052(2) 0.049(2) 0.051(2) 0.001(1) 0.006(1) -0.000(1)
N5 0.065(2) 0.054(2) 0.067(2) 0.002(1) -0.001(2) 0.003(2)
N6 0.048(2) 0.042(1) 0.058(2) 0.001(1) 0.005(1) 0.000(1)
C1 0.074(3) 0.060(2) 0.063(2) -0.010(2) 0.010(2) 0.009(2)
C2 0.096(3) 0.060(2) 0.060(2) -0.019(3) 0.015(2) 0.012(2)
C3 0.113(4) 0.049(2) 0.070(3) -0.004(3) 0.010(2) 0.018(2)
C4 0.081(3) 0.047(2) 0.068(2) 0.006(2) 0.007(2) 0.013(2)
C5 0.066(2) 0.039(2) 0.043(2) -0.001(2) -0.002(2) 0.001(1)
C6 0.054(2) 0.035(2) 0.045(2) 0.001(1) -0.004(2) 0.001(1)
C7 0.058(2) 0.040(2) 0.058(2) 0.013(2) -0.002(2) 0.003(2)
C8 0.049(2) 0.041(2) 0.047(2) 0.006(2) -0.002(2) 0.001(1)
C9 0.047(2) 0.048(2) 0.048(2) 0.006(2) -0.000(1) -0.003(1)
C10 0.058(3) 0.061(3) 0.083(3) 0.012(2) 0.006(2) 0.007(2)
C11 0.057(3) 0.094(4) 0.098(3) 0.020(3) 0.014(2) -0.001(3)
C12 0.059(3) 0.094(4) 0.083(3) -0.001(3) 0.024(2) 0.006(2)
C13 0.062(3) 0.068(3) 0.066(3) 0.000(2) 0.015(2) 0.003(2)
C14 0.053(2) 0.045(2) 0.065(2) 0.003(2) 0.003(2) 0.007(2)
C15 0.055(2) 0.067(2) 0.070(3) -0.011(2) 0.008(2) 0.000(2)
C16 0.071(3) 0.079(3) 0.089(3) -0.024(2) -0.006(3) -0.005(3)
C17 0.105(4) 0.076(3) 0.067(3) -0.015(3) -0.019(3) -0.002(2)
C18 0.099(3) 0.072(3) 0.057(3) -0.007(2) 0.005(2) 0.009(2)
C19 0.056(2) 0.053(2) 0.064(3) -0.007(2) 0.004(2) 0.007(2)
B1 0.081(3) 0.061(3) 0.064(3) 0.003(3) 0.009(3) -0.006(3)

loop_
_atom_type_symbol
_atom_type_description
_atom_type_scat_dispersion_real
_atom_type_scat_dispersion_imag
_atom_type_scat_source
C C 0.003 0.002
;
International Tables for Crystallography
(1992, Vol. C, Tables 4.2.6.8 and 6.1.1.4)
;
H H 0.000 0.000
;
International Tables for Crystallography
(1992, Vol. C, Table 6.1.1.4)
;
N N 0.006 0.003
;
International Tables for Crystallography
(1992, Vol. C, Tables 4.2.6.8 and 6.1.1.4)
;
B B 0.001 0.001
;
International Tables for Crystallography
(1992, Vol. C, Tables 4.2.6.8 and 6.1.1.4)
;
Fe Fe 0.346 0.844
;
International Tables for Crystallography
(1992, Vol. C, Tables 4.2.6.8 and 6.1.1.4)
;

loop_
_cod_changelog_entry_id
_cod_changelog_entry_author
_cod_changelog_entry_date
_cod_changelog_entry_text
1 'Vaitkus, Antanas' 2022-05-06T22:10:00+03:00 'Updated bibliographic information.'
2 'Vaitkus, Antanas' 2022-05-07T02:55:00+03:00
;
 Replaced the '&#x00A5;' sequences with backslash symbols ('\')
 in multiple data values.
;
